data_7150229
loop_
_publ_author_name
'Ilioudis, Christos A.'
'Steed, Jonathan W.'

_publ_section_title
;
 Polyaza metacyclophanes as ditopic anion receptors.
;
_journal_issue 16
_journal_name_full 'Organic &amp; biomolecular chemistry'
_journal_page_first 2935
_journal_page_last 2945
_journal_paper_doi 10.1039/b506828b
_journal_volume 3
_journal_year 2005
_chemical_formula_sum 'C16 H28 N4'
_chemical_formula_weight 276.42
_chemical_name_systematic
;
?
;
_space_group_IT_number 15
_symmetry_cell_setting monoclinic
_symmetry_space_group_name_Hall '-C 2yc'
_symmetry_space_group_name_H-M 'C 1 2/c 1'
_atom_sites_solution_hydrogens geom
_atom_sites_solution_primary direct
_atom_sites_solution_secondary difmap
_audit_creation_method SHELXL-97
_cell_angle_alpha 90.00
_cell_angle_beta 91.7346(29)
_cell_angle_gamma 90.00
_cell_formula_units_Z 8
_cell_length_a 12.5482(8)
_cell_length_b 14.9721(11)
_cell_length_c 17.2980(14)
_cell_measurement_temperature 120(2)
_cell_volume 3248.3(4)
_computing_cell_refinement 'DENZO SMN'
_computing_data_collection 'NONIUS COLLECT'
_computing_data_reduction 'DENZO SMN'
_computing_structure_refinement 'SHELXL-97 (Sheldrick, 1997)'
_computing_structure_solution 'SHELXS-97 (Sheldrick, 1990)'
_diffrn_ambient_temperature 120(2)
_diffrn_measured_fraction_theta_full 0.577
_diffrn_measured_fraction_theta_max 0.577
_diffrn_measurement_device_type 'KAPPA CCD'
_diffrn_measurement_method '2o phi frames'
_diffrn_radiation_monochromator graphite
_diffrn_radiation_source 'fine-focus sealed tube'
_diffrn_radiation_type MoK\a
_diffrn_radiation_wavelength 0.71073
_diffrn_reflns_av_R_equivalents 0.0927
_diffrn_reflns_av_sigmaI/netI 0.1422
_diffrn_reflns_limit_h_max 15
_diffrn_reflns_limit_h_min -15
_diffrn_reflns_limit_k_max 19
_diffrn_reflns_limit_k_min -12
_diffrn_reflns_limit_l_max 22
_diffrn_reflns_limit_l_min -17
_diffrn_reflns_number 5174
_diffrn_reflns_theta_full 29.00
_diffrn_reflns_theta_max 29.00
_diffrn_reflns_theta_min 2.36
_diffrn_standards_decay_% 0
_exptl_absorpt_coefficient_mu 0.069
_exptl_absorpt_correction_type scalepack
_exptl_crystal_colour colourless
_exptl_crystal_density_diffrn 1.130
_exptl_crystal_density_method 'not measured'
_exptl_crystal_description block
_exptl_crystal_F_000 1216
_exptl_crystal_size_max 0.4
_exptl_crystal_size_mid 0.35
_exptl_crystal_size_min 0.2
_refine_diff_density_max 0.209
_refine_diff_density_min -0.234
_refine_diff_density_rms 0.064
_refine_ls_extinction_coef 0.0101(15)
_refine_ls_extinction_expression Fc^*^=kFc[1+0.001xFc^2^\l^3^/sin(2\q)]^-1/4^
_refine_ls_extinction_method SHELXL
_refine_ls_goodness_of_fit_ref 0.957
_refine_ls_hydrogen_treatment mixed
_refine_ls_matrix_type full
_refine_ls_number_parameters 302
_refine_ls_number_reflns 2494
_refine_ls_number_restraints 0
_refine_ls_restrained_S_all 0.957
_refine_ls_R_factor_all 0.1595
_refine_ls_R_factor_gt 0.0572
_refine_ls_shift/su_max 0.000
_refine_ls_shift/su_mean 0.000
_refine_ls_structure_factor_coef Fsqd
_refine_ls_weighting_details 'calc w=1/[\s^2^(Fo^2^)+(0.0651P)^2^+0.0000P] where P=(Fo^2^+2Fc^2^)/3'
_refine_ls_weighting_scheme calc
_refine_ls_wR_factor_gt 0.1109
_refine_ls_wR_factor_ref 0.1485
_reflns_number_gt 1199
_reflns_number_total 2494
_reflns_threshold_expression >2sigma(I)
_cod_data_source_file b506828b.txt
_cod_data_source_block a5
_cod_depositor_comments
;
The following automatic conversions were performed:
'_symmetry_cell_setting' value 'Monoclinic' changed to 'monoclinic'
according to '/home/saulius/struct/CIF-dictionaries/cif_core.dic'
dictionary named 'cif_core.dic' version 2.4.1 from 2010-06-29.

Automatic conversion script
Id: cif_fix_enum 1527 2010-12-29 10:47:43Z saulius 
;
_cod_original_cell_volume 3248.3(11)
_cod_original_sg_symbol_H-M C2/c
_cod_database_code 7150229

loop_
_symmetry_equiv_pos_as_xyz
'x, y, z'
'-x, y, -z+1/2'
'x+1/2, y+1/2, z'
'-x+1/2, y+1/2, -z+1/2'
'-x, -y, -z'
'x, -y, z-1/2'
'-x+1/2, -y+1/2, -z'
'x+1/2, -y+1/2, z-1/2'

loop_
_atom_site_label
_atom_site_type_symbol
_atom_site_fract_x
_atom_site_fract_y
_atom_site_fract_z
_atom_site_U_iso_or_equiv
_atom_site_adp_type
_atom_site_occupancy
_atom_site_symmetry_multiplicity
_atom_site_calc_flag
_atom_site_refinement_flags
_atom_site_disorder_assembly
_atom_site_disorder_group
N1 N 0.3462(3) 0.2359(2) 0.39108(16) 0.0531(9) Uani 1 1 d . . .
N3 N 0.4275(4) 0.4563(2) 0.5964(2) 0.0583(9) Uani 1 1 d . . .
N4 N 0.3250(3) 0.5612(2) 0.45892(18) 0.0537(8) Uani 1 1 d . . .
N2 N 0.4017(2) 0.25279(19) 0.56232(17) 0.0554(9) Uani 1 1 d . . .
C6 C 0.2803(3) 0.3486(2) 0.30024(16) 0.0486(9) Uani 1 1 d . . .
C1 C 0.2934(3) 0.4214(2) 0.34898(18) 0.0494(9) Uani 1 1 d . . .
C8 C 0.3981(4) 0.1500(2) 0.40187(19) 0.0641(11) Uani 1 1 d . . .
C2 C 0.2310(3) 0.4969(2) 0.34350(17) 0.0518(9) Uani 1 1 d . . .
C7 C 0.3472(3) 0.2673(2) 0.31099(17) 0.0574(10) Uani 1 1 d . . .
C14 C 0.4106(3) 0.6215(2) 0.5779(2) 0.0656(11) Uani 1 1 d . . .
C11 C 0.4581(4) 0.2970(3) 0.6269(2) 0.0655(11) Uani 1 1 d . . .
C13 C 0.4002(4) 0.5420(3) 0.6306(2) 0.0711(11) Uani 1 1 d . . .
C5 C 0.2002(3) 0.3534(3) 0.24245(18) 0.0618(10) Uani 1 1 d . . .
C3 C 0.1523(3) 0.5003(3) 0.2847(2) 0.0615(10) Uani 1 1 d . . .
C16 C 0.2414(3) 0.5737(2) 0.3995(2) 0.0639(10) Uani 1 1 d . . .
C9 C 0.3851(4) 0.1144(3) 0.4831(2) 0.0646(11) Uani 1 1 d . . .
C4 C 0.1383(3) 0.4288(3) 0.2351(2) 0.0668(11) Uani 1 1 d . . .
C12 C 0.4113(4) 0.3833(3) 0.6503(2) 0.0690(11) Uani 1 1 d . . .
C10 C 0.4445(4) 0.1652(2) 0.5469(2) 0.0653(11) Uani 1 1 d . . .
C15 C 0.3228(4) 0.6329(3) 0.5169(2) 0.0689(11) Uani 1 1 d . . .
H8B H 0.470(3) 0.1586(19) 0.3929(14) 0.054(10) Uiso 1 1 d . . .
H7B H 0.422(3) 0.2829(17) 0.2978(14) 0.049(9) Uiso 1 1 d . . .
H10B H 0.517(3) 0.1648(18) 0.5338(13) 0.048(9) Uiso 1 1 d . . .
H9B H 0.407(3) 0.052(3) 0.4821(16) 0.080(11) Uiso 1 1 d . . .
H8A H 0.370(4) 0.094(3) 0.365(2) 0.133(15) Uiso 1 1 d . . .
H14B H 0.482(3) 0.6175(19) 0.5534(15) 0.063(9) Uiso 1 1 d . . .
H15A H 0.254(3) 0.6297(19) 0.5421(15) 0.060(9) Uiso 1 1 d . . .
H14A H 0.407(3) 0.676(2) 0.6114(17) 0.085(10) Uiso 1 1 d . . .
H16B H 0.254(2) 0.630(2) 0.3671(16) 0.075(9) Uiso 1 1 d . . .
H16A H 0.170(3) 0.5831(19) 0.4258(15) 0.066(9) Uiso 1 1 d . . .
H7A H 0.322(2) 0.2178(17) 0.2762(14) 0.051(8) Uiso 1 1 d . . .
H10A H 0.443(2) 0.131(2) 0.5950(16) 0.063(9) Uiso 1 1 d . . .
H9A H 0.312(3) 0.112(2) 0.4939(17) 0.074(12) Uiso 1 1 d . . .
H15B H 0.327(3) 0.686(2) 0.4887(16) 0.072(10) Uiso 1 1 d . . .
H3 H 0.106(3) 0.554(2) 0.2812(15) 0.061(10) Uiso 1 1 d . . .
H5 H 0.186(3) 0.303(2) 0.2099(17) 0.071(10) Uiso 1 1 d . . .
H4 H 0.081(3) 0.430(2) 0.1961(19) 0.078(12) Uiso 1 1 d . . .
H1 H 0.351(3) 0.4164(16) 0.3877(15) 0.056(9) Uiso 1 1 d . . .
H11B H 0.529(3) 0.3004(19) 0.6124(15) 0.054(10) Uiso 1 1 d . . .
H11A H 0.458(2) 0.2608(19) 0.6719(18) 0.065(9) Uiso 1 1 d . . .
H11 H 0.299(3) 0.237(3) 0.406(2) 0.085(19) Uiso 1 1 d . . .
H21 H 0.404(3) 0.285(2) 0.5302(18) 0.077(14) Uiso 1 1 d . . .
H13A H 0.331(3) 0.532(2) 0.6483(15) 0.064(10) Uiso 1 1 d . . .
H12A H 0.339(3) 0.378(2) 0.6604(16) 0.067(11) Uiso 1 1 d . . .
H12B H 0.440(2) 0.4020(18) 0.7011(18) 0.064(9) Uiso 1 1 d . . .
H13B H 0.441(3) 0.548(2) 0.6760(19) 0.074(12) Uiso 1 1 d . . .
H41A H 0.306(4) 0.515(3) 0.478(2) 0.021(15) Uiso 0.50 1 d P A 2
H41B H 0.391(6) 0.561(4) 0.442(3) 0.06(2) Uiso 0.50 1 d P B 1
H31A H 0.392(4) 0.457(3) 0.559(2) 0.008(16) Uiso 0.50 1 d P C 1
H31B H 0.480(5) 0.459(3) 0.576(3) 0.03(2) Uiso 0.50 1 d P D 2

loop_
_atom_site_aniso_label
_atom_site_aniso_U_11
_atom_site_aniso_U_22
_atom_site_aniso_U_33
_atom_site_aniso_U_23
_atom_site_aniso_U_13
_atom_site_aniso_U_12
N1 0.054(2) 0.0562(19) 0.0500(17) 0.0033(12) 0.0066(16) 0.0086(17)
N3 0.059(3) 0.069(2) 0.048(2) -0.0071(16) 0.004(2) -0.0105(18)
N4 0.038(2) 0.0473(19) 0.076(2) -0.0035(16) 0.0011(18) 0.0021(17)
N2 0.058(2) 0.0562(18) 0.0513(17) 0.0145(15) -0.0112(14) -0.0038(16)
C6 0.048(2) 0.060(2) 0.0386(17) 0.0048(15) 0.0023(16) -0.0045(18)
C1 0.042(2) 0.058(2) 0.0485(19) 0.0067(16) -0.0067(17) -0.0034(19)
C8 0.055(3) 0.061(2) 0.077(2) 0.0013(18) 0.011(2) 0.007(2)
C2 0.039(2) 0.057(2) 0.0590(19) 0.0161(16) -0.0030(17) -0.0017(19)
C7 0.062(3) 0.065(2) 0.045(2) -0.0077(16) 0.0099(18) -0.005(2)
C14 0.053(3) 0.060(2) 0.084(3) -0.026(2) 0.010(2) -0.003(2)
C11 0.061(3) 0.082(3) 0.053(2) 0.018(2) -0.011(2) -0.011(2)
C13 0.068(3) 0.080(3) 0.067(3) -0.022(2) 0.014(2) -0.009(2)
C5 0.069(3) 0.074(3) 0.0424(19) 0.0044(19) 0.0033(19) -0.016(2)
C3 0.043(3) 0.075(3) 0.066(2) 0.028(2) -0.0016(19) -0.001(2)
C16 0.050(3) 0.054(2) 0.087(3) 0.008(2) -0.007(2) 0.010(2)
C9 0.064(3) 0.048(2) 0.081(3) 0.0069(18) 0.000(2) -0.003(2)
C4 0.050(3) 0.095(3) 0.055(2) 0.019(2) -0.007(2) -0.012(3)
C12 0.072(3) 0.090(3) 0.044(2) -0.0007(19) 0.001(2) -0.020(3)
C10 0.054(3) 0.063(3) 0.078(3) 0.021(2) -0.002(2) 0.008(2)
C15 0.060(3) 0.054(2) 0.092(3) -0.009(2) 0.011(3) 0.004(2)

loop_
_atom_type_symbol
_atom_type_description
_atom_type_scat_dispersion_real
_atom_type_scat_dispersion_imag
_atom_type_scat_source
C C 0.0033 0.0016 'International Tables Vol C Tables 4.2.6.8 and 6.1.1.4'
H H 0.0000 0.0000 'International Tables Vol C Tables 4.2.6.8 and 6.1.1.4'
N N 0.0061 0.0033 'International Tables Vol C Tables 4.2.6.8 and 6.1.1.4'

loop_
_geom_angle_atom_site_label_1
_geom_angle_atom_site_label_2
_geom_angle_atom_site_label_3
_geom_angle
_geom_angle_site_symmetry_1
_geom_angle_site_symmetry_3
_geom_angle_publ_flag
C8 N1 C7 113.0(3) . . ?
C12 N3 C13 111.2(3) . . ?
C16 N4 C15 111.0(3) . . ?
C10 N2 C11 112.1(3) . . ?
C1 C6 C5 117.7(3) . . ?
C1 C6 C7 120.8(3) . . ?
C5 C6 C7 121.5(3) . . ?
C2 C1 C6 123.2(3) . . ?
N1 C8 C9 111.7(3) . . ?
C1 C2 C3 118.0(3) . . ?
C1 C2 C16 123.0(3) . . ?
C3 C2 C16 119.0(3) . . ?
N1 C7 C6 111.1(3) . . ?
C13 C14 C15 115.8(4) . . ?
N2 C11 C12 114.6(3) . . ?
N3 C13 C14 115.1(3) . . ?
C4 C5 C6 120.0(4) . . ?
C4 C3 C2 119.8(4) . . ?
N4 C16 C2 113.7(3) . . ?
C8 C9 C10 115.7(3) . . ?
C5 C4 C3 121.3(4) . . ?
N3 C12 C11 114.5(3) . . ?
N2 C10 C9 114.3(3) . . ?
N4 C15 C14 111.4(3) . . ?

loop_
_geom_bond_atom_site_label_1
_geom_bond_atom_site_label_2
_geom_bond_distance
_geom_bond_site_symmetry_2
_geom_bond_publ_flag
N1 C8 1.450(4) . ?
N1 C7 1.464(4) . ?
N3 C12 1.455(5) . ?
N3 C13 1.459(4) . ?
N4 C16 1.459(4) . ?
N4 C15 1.470(4) . ?
N2 C10 1.446(4) . ?
N2 C11 1.462(4) . ?
C6 C1 1.386(4) . ?
C6 C5 1.398(5) . ?
C6 C7 1.487(4) . ?
C1 C2 1.376(4) . ?
C8 C9 1.516(5) . ?
C2 C3 1.397(4) . ?
C2 C16 1.506(5) . ?
C14 C13 1.507(5) . ?
C14 C15 1.512(5) . ?
C11 C12 1.482(5) . ?
C5 C4 1.375(5) . ?
C3 C4 1.380(5) . ?
C9 C10 1.517(5) . ?

loop_
_geom_hbond_atom_site_label_D
_geom_hbond_atom_site_label_H
_geom_hbond_atom_site_label_A
_geom_hbond_distance_DH
_geom_hbond_distance_HA
_geom_hbond_distance_DA
_geom_hbond_angle_DHA
_geom_hbond_site_symmetry_A
N1 H11 N2 0.66(4) 2.60(4) 3.241(5) 169(5) 7_556
N2 H21 N1 0.74(3) 2.60(3) 3.033(4) 119(3) .
N4 H41A N3 0.81(5) 2.67(5) 3.096(5) 115(4) .
N4 H41B N3 0.88(7) 2.41(7) 3.287(6) 173(5) 5_666
N3 H31A N4 0.77(4) 2.46(4) 3.096(5) 141(4) .
N3 H31B N4 0.75(6) 2.56(6) 3.287(6) 164(5) 5_666

loop_
_geom_torsion_atom_site_label_1
_geom_torsion_atom_site_label_2
_geom_torsion_atom_site_label_3
_geom_torsion_atom_site_label_4
_geom_torsion
_geom_torsion_site_symmetry_1
_geom_torsion_site_symmetry_2
_geom_torsion_site_symmetry_3
_geom_torsion_site_symmetry_4
_geom_torsion_publ_flag
C5 C6 C1 C2 0.7(4) . . . . ?
C7 C6 C1 C2 -177.5(3) . . . . ?
C7 N1 C8 C9 -173.7(4) . . . . ?
C6 C1 C2 C3 -1.4(4) . . . . ?
C6 C1 C2 C16 176.3(3) . . . . ?
C8 N1 C7 C6 171.9(3) . . . . ?
C1 C6 C7 N1 51.1(4) . . . . ?
C5 C6 C7 N1 -127.0(3) . . . . ?
C10 N2 C11 C12 -174.4(3) . . . . ?
C12 N3 C13 C14 -177.9(4) . . . . ?
C15 C14 C13 N3 76.3(5) . . . . ?
C1 C6 C5 C4 0.5(5) . . . . ?
C7 C6 C5 C4 178.7(3) . . . . ?
C1 C2 C3 C4 0.8(4) . . . . ?
C16 C2 C3 C4 -177.0(3) . . . . ?
C15 N4 C16 C2 -173.3(3) . . . . ?
C1 C2 C16 N4 1.1(5) . . . . ?
C3 C2 C16 N4 178.8(3) . . . . ?
N1 C8 C9 C10 -68.8(5) . . . . ?
C6 C5 C4 C3 -1.0(5) . . . . ?
C2 C3 C4 C5 0.4(5) . . . . ?
C13 N3 C12 C11 -167.7(4) . . . . ?
N2 C11 C12 N3 -72.4(5) . . . . ?
C11 N2 C10 C9 177.0(3) . . . . ?
C8 C9 C10 N2 70.4(5) . . . . ?
C16 N4 C15 C14 -178.9(3) . . . . ?
C13 C14 C15 N4 -67.5(5) . . . . ?
